data_1532913
loop_
_publ_author_name
'Jones, G.O.'
'Kreisel, J.'
'Thomas, P.A.'

_publ_section_title
;
 A structural study of the (Na1-x Kx)0.5 Bi0.5 Ti O3 perovskite series as
 a function of substitution (x) and temperature
;
_journal_name_full 'Powder Diffraction'
_journal_page_first 301
_journal_page_last 319
_journal_volume 17
_journal_year 2002
_chemical_formula_sum 'Bi0.5 K0.1 Na0.4 O3 Ti'
_chemical_name_systematic '(Na0.8 K0.2)0.5 Bi0.5 (Ti O3)'
_space_group_IT_number 161
_symmetry_space_group_name_Hall 'R 3 -2"c'
_symmetry_space_group_name_H-M 'R 3 c :H'
_cell_angle_alpha 90
_cell_angle_beta 90
_cell_angle_gamma 120
_cell_formula_units_Z 6
_cell_length_a 5.496
_cell_length_b 5.496
_cell_length_c 13.5063
_cell_volume 353.314
_citation_journal_id_ASTM PODIE2
_cod_data_source_file Jones_PODIE2_2002_601.cif
_cod_data_source_block Bi0.5K0.1Na0.4O3Ti1
_cod_original_cell_volume 353.3137
_cod_original_formula_sum 'Bi0.5 K0.1 Na0.4 O3 Ti1'
_cod_database_code 1532913

loop_
_symmetry_equiv_pos_as_xyz
x,y,z
-y,x-y,z
-x+y,-x,z
-y,-x,z+1/2
x,x-y,z+1/2
-x+y,y,z+1/2
x+2/3,y+1/3,z+1/3
-y+2/3,x-y+1/3,z+1/3
-x+y+2/3,-x+1/3,z+1/3
-y+2/3,-x+1/3,z+5/6
x+2/3,x-y+1/3,z+5/6
-x+y+2/3,y+1/3,z+5/6
x+1/3,y+2/3,z+2/3
-y+1/3,x-y+2/3,z+2/3
-x+y+1/3,-x+2/3,z+2/3
-y+1/3,-x+2/3,z+7/6
x+1/3,x-y+2/3,z+7/6
-x+y+1/3,y+2/3,z+7/6

loop_
_atom_site_label
_atom_site_type_symbol
_atom_site_fract_x
_atom_site_fract_y
_atom_site_fract_z
_atom_site_occupancy
_atom_site_U_iso_or_equiv
K1 K+1 0 0 0.2594 0.1 0.0
Ti1 Ti+4 0 0 0.0024 1 0.0
Bi1 Bi+3 0 0 0.2594 0.5 0.0
Na1 Na+1 0 0 0.2594 0.4 0.0
O1 O-2 0.1295 0.326 0.0833 1 0.0
